data_4307676
loop_
_publ_author_name
'Shaun P. Green'
'Cameron Jones'
'Guoxia Jin'
'Andreas Stasch'

_publ_section_title
;
Base-Stabilized Amidodiarsenes: Synthesis, Structure, and Theoretical
Studies
;
_journal_name_full 'Inorganic Chemistry'
_journal_page_first 8
_journal_page_last 10
_journal_paper_doi 10.1021/ic062163f
_journal_volume 46
_journal_year 2007
_chemical_formula_sum 'C37 H56 Cl2 N3 Sb'
_chemical_formula_weight 735.50
_chemical_name_systematic
; 
 ? 
;
_space_group_IT_number 61
_symmetry_cell_setting orthorhombic
_symmetry_space_group_name_Hall '-P 2ac 2ab'
_symmetry_space_group_name_H-M 'P b c a'
_atom_sites_solution_hydrogens geom
_atom_sites_solution_primary direct
_atom_sites_solution_secondary difmap
_audit_creation_method SHELXL-97
_cell_angle_alpha 90.00
_cell_angle_beta 90.00
_cell_angle_gamma 90.00
_cell_formula_units_Z 8
_cell_length_a 19.856(4)
_cell_length_b 18.170(4)
_cell_length_c 20.189(4)
_cell_measurement_temperature 150(2)
_cell_volume 7284(3)
_computing_structure_refinement 'SHELXL-97 (Sheldrick, 1997)'
_computing_structure_solution 'SHELXS-97 (Sheldrick, 1990)'
_diffrn_ambient_temperature 150(2)
_diffrn_measured_fraction_theta_full 0.995
_diffrn_measured_fraction_theta_max 0.995
_diffrn_measurement_device_type 'Nonius Kappa CCD'
_diffrn_radiation_monochromator graphite
_diffrn_radiation_source 'fine-focus sealed tube'
_diffrn_radiation_type MoK\a
_diffrn_radiation_wavelength 0.71073
_diffrn_reflns_av_R_equivalents 0.0199
_diffrn_reflns_av_sigmaI/netI 0.0298
_diffrn_reflns_limit_h_max 25
_diffrn_reflns_limit_h_min -25
_diffrn_reflns_limit_k_max 23
_diffrn_reflns_limit_k_min -23
_diffrn_reflns_limit_l_max 25
_diffrn_reflns_limit_l_min -25
_diffrn_reflns_number 15027
_diffrn_reflns_theta_full 27.00
_diffrn_reflns_theta_max 27.00
_diffrn_reflns_theta_min 3.02
_exptl_absorpt_coefficient_mu 0.933
_exptl_absorpt_correction_T_max 0.835
_exptl_absorpt_correction_T_min 0.697
_exptl_absorpt_correction_type multi-scan
_exptl_absorpt_process_details 'Sortav (Blessing, 1995)'
_exptl_crystal_colour colourless
_exptl_crystal_density_diffrn 1.341
_exptl_crystal_density_method 'not measured'
_exptl_crystal_description block
_exptl_crystal_F_000 3072
_exptl_crystal_size_max 0.25
_exptl_crystal_size_mid 0.20
_exptl_crystal_size_min 0.20
_refine_diff_density_max 0.686
_refine_diff_density_min -0.618
_refine_diff_density_rms 0.061
_refine_ls_extinction_method none
_refine_ls_goodness_of_fit_ref 1.014
_refine_ls_hydrogen_treatment constr
_refine_ls_matrix_type full
_refine_ls_number_parameters 396
_refine_ls_number_reflns 7913
_refine_ls_number_restraints 0
_refine_ls_restrained_S_all 1.014
_refine_ls_R_factor_all 0.0417
_refine_ls_R_factor_gt 0.0299
_refine_ls_shift/su_max 0.002
_refine_ls_shift/su_mean 0.000
_refine_ls_structure_factor_coef Fsqd
_refine_ls_weighting_details 'calc w=1/[\s^2^(Fo^2^)+(0.0220P)^2^+7.6020P] where P=(Fo^2^+2Fc^2^)/3'
_refine_ls_weighting_scheme calc
_refine_ls_wR_factor_gt 0.0640
_refine_ls_wR_factor_ref 0.0688
_reflns_number_gt 6540
_reflns_number_total 7913
_reflns_threshold_expression >2sigma(I)
_cod_data_source_file ic062163fsi20061114_083102.cif
_cod_data_source_block compound3a
_cod_database_code 4307676

loop_
_symmetry_equiv_pos_as_xyz
'x, y, z'
'-x+1/2, -y, z+1/2'
'x+1/2, -y+1/2, -z'
'-x, y+1/2, -z+1/2'
'-x, -y, -z'
'x-1/2, y, -z-1/2'
'-x-1/2, y-1/2, z'
'x, -y-1/2, z-1/2'

loop_
_atom_site_label
_atom_site_type_symbol
_atom_site_fract_x
_atom_site_fract_y
_atom_site_fract_z
_atom_site_U_iso_or_equiv
_atom_site_adp_type
_atom_site_occupancy
_atom_site_symmetry_multiplicity
_atom_site_calc_flag
_atom_site_refinement_flags
_atom_site_disorder_assembly
_atom_site_disorder_group
Sb1 Sb 0.268367(7) 0.285991(7) 0.873124(7) 0.02453(5) Uani 1 1 d . . .
Cl1 Cl 0.38993(3) 0.27942(3) 0.90110(3) 0.03602(14) Uani 1 1 d . . .
N1 N 0.26724(8) 0.39379(9) 0.91078(8) 0.0205(3) Uani 1 1 d . . .
C1 C 0.20425(10) 0.41404(11) 0.88901(9) 0.0198(4) Uani 1 1 d . . .
Cl2 Cl 0.30053(3) 0.29486(5) 0.76051(3) 0.0545(2) Uani 1 1 d . . .
N2 N 0.18007(8) 0.35956(9) 0.85073(8) 0.0202(3) Uani 1 1 d . . .
C2 C 0.31994(10) 0.43942(11) 0.93710(11) 0.0239(4) Uani 1 1 d . . .
N3 N 0.17273(8) 0.47854(9) 0.90388(8) 0.0209(4) Uani 1 1 d . . .
C3 C 0.35060(10) 0.49354(12) 0.89729(12) 0.0285(5) Uani 1 1 d . . .
C4 C 0.39857(11) 0.53876(13) 0.92683(14) 0.0381(6) Uani 1 1 d . . .
H4 H 0.4192 0.5764 0.9012 0.046 Uiso 1 1 calc R . .
C5 C 0.41691(12) 0.53047(14) 0.99202(14) 0.0417(6) Uani 1 1 d . . .
H5 H 0.4482 0.5635 1.0116 0.050 Uiso 1 1 calc R . .
C6 C 0.38981(12) 0.47407(13) 1.02892(13) 0.0385(6) Uani 1 1 d . . .
H6 H 0.4043 0.4673 1.0734 0.046 Uiso 1 1 calc R . .
C7 C 0.34151(11) 0.42668(12) 1.00237(11) 0.0308(5) Uani 1 1 d . . .
C8 C 0.33864(12) 0.49846(13) 0.82350(12) 0.0359(6) Uani 1 1 d . . .
H8 H 0.2945 0.4746 0.8132 0.043 Uiso 1 1 calc R . .
C9 C 0.39467(15) 0.45472(16) 0.78891(14) 0.0532(8) Uani 1 1 d . . .
H9A H 0.4382 0.4784 0.7972 0.080 Uiso 1 1 calc R . .
H9B H 0.3860 0.4534 0.7411 0.080 Uiso 1 1 calc R . .
H9C H 0.3955 0.4044 0.8063 0.080 Uiso 1 1 calc R . .
C10 C 0.33751(14) 0.57753(15) 0.79617(15) 0.0497(7) Uani 1 1 d . . .
H10A H 0.3056 0.6072 0.8218 0.075 Uiso 1 1 calc R . .
H10B H 0.3236 0.5767 0.7496 0.075 Uiso 1 1 calc R . .
H10C H 0.3826 0.5991 0.7997 0.075 Uiso 1 1 calc R . .
C11 C 0.31655(15) 0.36292(13) 1.04429(12) 0.0424(6) Uani 1 1 d . . .
H11 H 0.2935 0.3274 1.0140 0.051 Uiso 1 1 calc R . .
C12 C 0.37508(17) 0.32228(16) 1.07711(14) 0.0581(8) Uani 1 1 d . . .
H12A H 0.3977 0.3552 1.1084 0.087 Uiso 1 1 calc R . .
H12B H 0.4072 0.3064 1.0431 0.087 Uiso 1 1 calc R . .
H12C H 0.3579 0.2791 1.1008 0.087 Uiso 1 1 calc R . .
C13 C 0.26578(15) 0.38617(17) 1.09649(16) 0.0573(8) Uani 1 1 d . . .
H13A H 0.2854 0.4248 1.1243 0.086 Uiso 1 1 calc R . .
H13B H 0.2540 0.3437 1.1241 0.086 Uiso 1 1 calc R . .
H13C H 0.2251 0.4050 1.0748 0.086 Uiso 1 1 calc R . .
C14 C 0.11053(10) 0.34082(11) 0.84087(10) 0.0222(4) Uani 1 1 d . . .
C15 C 0.08645(11) 0.33499(11) 0.77537(11) 0.0279(5) Uani 1 1 d . . .
C16 C 0.01896(12) 0.31676(14) 0.76556(13) 0.0390(6) Uani 1 1 d . . .
H16 H 0.0020 0.3132 0.7217 0.047 Uiso 1 1 calc R . .
C17 C -0.02356(12) 0.30380(15) 0.81796(14) 0.0454(7) Uani 1 1 d . . .
H17 H -0.0698 0.2935 0.8104 0.054 Uiso 1 1 calc R . .
C18 C 0.00150(12) 0.30584(14) 0.88174(13) 0.0373(6) Uani 1 1 d . . .
H18 H -0.0278 0.2952 0.9176 0.045 Uiso 1 1 calc R . .
C19 C 0.06848(10) 0.32299(11) 0.89497(11) 0.0251(4) Uani 1 1 d . . .
C20 C 0.13168(13) 0.34382(13) 0.71559(11) 0.0344(5) Uani 1 1 d . . .
H20 H 0.1752 0.3660 0.7306 0.041 Uiso 1 1 calc R . .
C21 C 0.10141(17) 0.39376(17) 0.66245(13) 0.0550(8) Uani 1 1 d . . .
H21A H 0.1348 0.4025 0.6276 0.083 Uiso 1 1 calc R . .
H21B H 0.0883 0.4408 0.6824 0.083 Uiso 1 1 calc R . .
H21C H 0.0616 0.3700 0.6432 0.083 Uiso 1 1 calc R . .
C22 C 0.14670(15) 0.26812(15) 0.68531(14) 0.0502(7) Uani 1 1 d . . .
H22A H 0.1674 0.2364 0.7189 0.075 Uiso 1 1 calc R . .
H22B H 0.1777 0.2739 0.6479 0.075 Uiso 1 1 calc R . .
H22C H 0.1046 0.2457 0.6698 0.075 Uiso 1 1 calc R . .
C23 C 0.09415(11) 0.31399(12) 0.96535(10) 0.0259(5) Uani 1 1 d . . .
H23 H 0.1365 0.3432 0.9702 0.031 Uiso 1 1 calc R . .
C24 C 0.04388(12) 0.33957(14) 1.01834(12) 0.0369(6) Uani 1 1 d . . .
H24A H 0.0061 0.3049 1.0204 0.055 Uiso 1 1 calc R . .
H24B H 0.0270 0.3887 1.0069 0.055 Uiso 1 1 calc R . .
H24C H 0.0664 0.3415 1.0615 0.055 Uiso 1 1 calc R . .
C25 C 0.11053(13) 0.23266(13) 0.97753(13) 0.0394(6) Uani 1 1 d . . .
H25A H 0.0692 0.2034 0.9740 0.059 Uiso 1 1 calc R . .
H25B H 0.1297 0.2268 1.0220 0.059 Uiso 1 1 calc R . .
H25C H 0.1431 0.2157 0.9444 0.059 Uiso 1 1 calc R . .
C26 C 0.18791(11) 0.51774(11) 0.96766(10) 0.0234(4) Uani 1 1 d . . .
H26 H 0.2273 0.4915 0.9875 0.028 Uiso 1 1 calc R . .
C27 C 0.21012(12) 0.59763(12) 0.95904(11) 0.0304(5) Uani 1 1 d . . .
H27A H 0.2480 0.6000 0.9272 0.037 Uiso 1 1 calc R . .
H27B H 0.1724 0.6270 0.9409 0.037 Uiso 1 1 calc R . .
C28 C 0.23211(12) 0.62981(14) 1.02530(13) 0.0397(6) Uani 1 1 d . . .
H28A H 0.2719 0.6026 1.0418 0.048 Uiso 1 1 calc R . .
H28B H 0.2453 0.6819 1.0191 0.048 Uiso 1 1 calc R . .
C29 C 0.17586(13) 0.62521(13) 1.07605(12) 0.0380(6) Uani 1 1 d . . .
H29A H 0.1920 0.6446 1.1190 0.046 Uiso 1 1 calc R . .
H29B H 0.1375 0.6560 1.0614 0.046 Uiso 1 1 calc R . .
C30 C 0.15256(16) 0.54674(15) 1.08474(12) 0.0478(7) Uani 1 1 d . . .
H30A H 0.1138 0.5456 1.1156 0.057 Uiso 1 1 calc R . .
H30B H 0.1894 0.5173 1.1045 0.057 Uiso 1 1 calc R . .
C31 C 0.13171(13) 0.51232(14) 1.01843(11) 0.0378(6) Uani 1 1 d . . .
H31A H 0.1200 0.4599 1.0254 0.045 Uiso 1 1 calc R . .
H31B H 0.0912 0.5379 1.0014 0.045 Uiso 1 1 calc R . .
C32 C 0.12459(11) 0.50981(12) 0.85422(11) 0.0255(5) Uani 1 1 d . . .
H32 H 0.1152 0.4679 0.8235 0.031 Uiso 1 1 calc R . .
C33 C 0.15494(13) 0.56823(16) 0.81024(13) 0.0450(7) Uani 1 1 d . . .
H33A H 0.1964 0.5486 0.7896 0.054 Uiso 1 1 calc R . .
H33B H 0.1678 0.6111 0.8378 0.054 Uiso 1 1 calc R . .
C34 C 0.10718(14) 0.59359(14) 0.75616(13) 0.0440(6) Uani 1 1 d . . .
H34A H 0.1022 0.5539 0.7229 0.053 Uiso 1 1 calc R . .
H34B H 0.1268 0.6370 0.7335 0.053 Uiso 1 1 calc R . .
C35 C 0.03787(15) 0.61377(16) 0.78323(16) 0.0551(8) Uani 1 1 d . . .
H35A H 0.0414 0.6595 0.8097 0.066 Uiso 1 1 calc R . .
H35B H 0.0069 0.6234 0.7458 0.066 Uiso 1 1 calc R . .
C36 C 0.00960(12) 0.55405(15) 0.82530(14) 0.0446(6) Uani 1 1 d . . .
H36A H -0.0003 0.5108 0.7971 0.053 Uiso 1 1 calc R . .
H36B H -0.0335 0.5710 0.8447 0.053 Uiso 1 1 calc R . .
C37 C 0.05651(11) 0.53069(15) 0.88080(13) 0.0388(6) Uani 1 1 d . . .
H37A H 0.0615 0.5716 0.9128 0.047 Uiso 1 1 calc R . .
H37B H 0.0367 0.4882 0.9046 0.047 Uiso 1 1 calc R . .

loop_
_atom_site_aniso_label
_atom_site_aniso_U_11
_atom_site_aniso_U_22
_atom_site_aniso_U_33
_atom_site_aniso_U_23
_atom_site_aniso_U_13
_atom_site_aniso_U_12
Sb1 0.02415(8) 0.02060(8) 0.02884(9) -0.00333(6) 0.00177(6) 0.00447(6)
Cl1 0.0269(3) 0.0379(3) 0.0433(3) -0.0041(3) -0.0020(2) 0.0096(2)
N1 0.0192(8) 0.0187(8) 0.0234(9) -0.0005(7) 0.0006(7) 0.0013(7)
C1 0.0211(9) 0.0209(10) 0.0174(9) 0.0036(8) 0.0028(8) 0.0001(8)
Cl2 0.0395(3) 0.0952(6) 0.0287(3) -0.0099(3) 0.0066(3) 0.0231(4)
N2 0.0193(8) 0.0200(8) 0.0212(8) -0.0034(7) 0.0013(7) 0.0017(7)
C2 0.0186(10) 0.0216(10) 0.0314(11) -0.0038(9) -0.0006(9) 0.0045(8)
N3 0.0239(9) 0.0184(8) 0.0203(8) -0.0014(7) -0.0030(7) 0.0041(7)
C3 0.0198(10) 0.0246(11) 0.0412(13) -0.0009(9) 0.0076(10) 0.0025(9)
C4 0.0264(11) 0.0296(12) 0.0584(17) -0.0063(11) 0.0090(12) -0.0053(10)
C5 0.0256(12) 0.0342(13) 0.0653(19) -0.0158(12) -0.0068(12) -0.0021(11)
C6 0.0377(13) 0.0310(13) 0.0468(15) -0.0112(11) -0.0182(12) 0.0100(11)
C7 0.0337(12) 0.0237(11) 0.0349(12) -0.0038(9) -0.0092(10) 0.0053(10)
C8 0.0313(12) 0.0354(13) 0.0409(14) 0.0070(11) 0.0115(11) -0.0032(11)
C9 0.0581(17) 0.0573(17) 0.0441(16) 0.0093(14) 0.0272(14) 0.0097(15)
C10 0.0448(15) 0.0434(15) 0.0609(18) 0.0191(14) 0.0085(14) -0.0054(13)
C11 0.0663(18) 0.0289(12) 0.0322(13) 0.0058(10) -0.0197(13) -0.0063(13)
C12 0.094(2) 0.0398(15) 0.0405(16) 0.0023(12) -0.0099(16) 0.0292(16)
C13 0.0561(18) 0.0523(18) 0.0636(19) 0.0297(15) -0.0033(16) 0.0010(15)
C14 0.0216(10) 0.0167(9) 0.0283(11) -0.0026(8) -0.0008(9) 0.0028(8)
C15 0.0320(12) 0.0214(10) 0.0302(12) -0.0019(9) -0.0063(10) 0.0026(9)
C16 0.0391(14) 0.0364(13) 0.0416(15) -0.0009(11) -0.0178(12) -0.0003(11)
C17 0.0251(12) 0.0507(16) 0.0604(18) 0.0080(13) -0.0133(12) -0.0075(12)
C18 0.0237(11) 0.0405(14) 0.0477(15) 0.0071(11) -0.0008(11) -0.0024(10)
C19 0.0223(10) 0.0200(10) 0.0332(12) 0.0012(9) 0.0014(9) 0.0016(9)
C20 0.0440(14) 0.0360(13) 0.0233(11) -0.0047(10) -0.0044(10) 0.0035(11)
C21 0.076(2) 0.0582(18) 0.0307(14) 0.0062(13) 0.0010(14) 0.0201(16)
C22 0.0584(17) 0.0464(16) 0.0458(16) -0.0162(13) -0.0024(14) 0.0080(14)
C23 0.0241(10) 0.0249(10) 0.0286(11) 0.0002(9) 0.0051(9) -0.0018(9)
C24 0.0355(12) 0.0364(13) 0.0387(14) -0.0031(11) 0.0145(11) -0.0037(11)
C25 0.0452(14) 0.0379(13) 0.0353(13) 0.0068(11) 0.0041(12) 0.0098(12)
C26 0.0262(10) 0.0217(10) 0.0224(10) -0.0037(8) -0.0030(9) 0.0052(9)
C27 0.0286(11) 0.0281(11) 0.0346(12) -0.0076(10) 0.0062(10) -0.0059(10)
C28 0.0362(13) 0.0352(13) 0.0477(15) -0.0165(11) -0.0026(12) -0.0054(11)
C29 0.0475(14) 0.0337(13) 0.0329(13) -0.0146(10) -0.0005(11) 0.0011(11)
C30 0.0759(19) 0.0445(15) 0.0230(12) -0.0075(11) 0.0101(13) -0.0117(15)
C31 0.0500(15) 0.0351(13) 0.0284(12) -0.0062(10) 0.0109(11) -0.0171(12)
C32 0.0259(11) 0.0259(11) 0.0247(11) 0.0027(9) -0.0040(9) 0.0043(9)
C33 0.0374(13) 0.0593(17) 0.0384(14) 0.0199(13) -0.0016(12) 0.0019(13)
C34 0.0610(17) 0.0367(13) 0.0343(13) 0.0101(11) -0.0123(13) 0.0010(13)
C35 0.0549(17) 0.0452(16) 0.065(2) 0.0086(14) -0.0302(16) 0.0107(14)
C36 0.0305(12) 0.0516(16) 0.0516(16) -0.0073(13) -0.0137(12) 0.0087(12)
C37 0.0271(11) 0.0434(14) 0.0460(15) 0.0067(12) 0.0005(11) 0.0081(11)

loop_
_atom_type_symbol
_atom_type_description
_atom_type_scat_dispersion_real
_atom_type_scat_dispersion_imag
_atom_type_scat_source
C C 0.0033 0.0016 'International Tables Vol C Tables 4.2.6.8 and 6.1.1.4'
H H 0.0000 0.0000 'International Tables Vol C Tables 4.2.6.8 and 6.1.1.4'
N N 0.0061 0.0033 'International Tables Vol C Tables 4.2.6.8 and 6.1.1.4'
Cl Cl 0.1484 0.1585 'International Tables Vol C Tables 4.2.6.8 and 6.1.1.4'
Sb Sb -0.5866 1.5461 'International Tables Vol C Tables 4.2.6.8 and 6.1.1.4'

loop_
_geom_angle_atom_site_label_1
_geom_angle_atom_site_label_2
_geom_angle_atom_site_label_3
_geom_angle
_geom_angle_site_symmetry_1
_geom_angle_site_symmetry_3
_geom_angle_publ_flag
N1 Sb1 N2 60.70(6) . . ?
N1 Sb1 Cl2 106.67(5) . . ?
N2 Sb1 Cl2 88.67(5) . . ?
N1 Sb1 Cl1 88.44(5) . . ?
N2 Sb1 Cl1 146.30(4) . . ?
Cl2 Sb1 Cl1 87.68(2) . . ?
C1 N1 C2 128.74(16) . . ?
C1 N1 Sb1 98.24(12) . . ?
C2 N1 Sb1 131.60(12) . . ?
N2 C1 N3 126.60(18) . . ?
N2 C1 N1 108.14(17) . . ?
N3 C1 N1 125.27(18) . . ?
C1 N2 C14 126.70(16) . . ?
C1 N2 Sb1 92.51(12) . . ?
C14 N2 Sb1 129.50(12) . . ?
C7 C2 C3 121.2(2) . . ?
C7 C2 N1 118.28(19) . . ?
C3 C2 N1 120.44(19) . . ?
C1 N3 C32 118.18(16) . . ?
C1 N3 C26 120.32(16) . . ?
C32 N3 C26 121.48(16) . . ?
C4 C3 C2 117.6(2) . . ?
C4 C3 C8 119.7(2) . . ?
C2 C3 C8 122.4(2) . . ?
C5 C4 C3 121.8(2) . . ?
C4 C5 C6 119.8(2) . . ?
C5 C6 C7 121.3(2) . . ?
C6 C7 C2 117.9(2) . . ?
C6 C7 C11 118.8(2) . . ?
C2 C7 C11 123.3(2) . . ?
C3 C8 C9 107.7(2) . . ?
C3 C8 C10 114.3(2) . . ?
C9 C8 C10 109.3(2) . . ?
C7 C11 C13 113.0(2) . . ?
C7 C11 C12 111.2(2) . . ?
C13 C11 C12 109.8(2) . . ?
C15 C14 C19 120.49(19) . . ?
C15 C14 N2 118.29(18) . . ?
C19 C14 N2 121.03(18) . . ?
C16 C15 C14 118.5(2) . . ?
C16 C15 C20 118.8(2) . . ?
C14 C15 C20 122.6(2) . . ?
C17 C16 C15 121.5(2) . . ?
C16 C17 C18 119.5(2) . . ?
C17 C18 C19 122.0(2) . . ?
C18 C19 C14 117.9(2) . . ?
C18 C19 C23 118.4(2) . . ?
C14 C19 C23 123.36(18) . . ?
C15 C20 C21 112.9(2) . . ?
C15 C20 C22 109.8(2) . . ?
C21 C20 C22 109.2(2) . . ?
C19 C23 C25 108.98(18) . . ?
C19 C23 C24 113.65(19) . . ?
C25 C23 C24 108.55(18) . . ?
N3 C26 C31 113.61(17) . . ?
N3 C26 C27 114.26(17) . . ?
C31 C26 C27 110.54(17) . . ?
C28 C27 C26 110.3(2) . . ?
C29 C28 C27 111.14(19) . . ?
C30 C29 C28 110.9(2) . . ?
C29 C30 C31 111.5(2) . . ?
C26 C31 C30 111.4(2) . . ?
N3 C32 C37 115.52(18) . . ?
N3 C32 C33 113.94(18) . . ?
C37 C32 C33 113.05(19) . . ?
C32 C33 C34 112.8(2) . . ?
C33 C34 C35 112.3(2) . . ?
C36 C35 C34 111.7(2) . . ?
C35 C36 C37 113.2(2) . . ?
C32 C37 C36 111.0(2) . . ?

loop_
_geom_bond_atom_site_label_1
_geom_bond_atom_site_label_2
_geom_bond_distance
_geom_bond_site_symmetry_2
_geom_bond_publ_flag
Sb1 N1 2.1012(17) . ?
Sb1 N2 2.2506(16) . ?
Sb1 Cl2 2.3671(8) . ?
Sb1 Cl1 2.4819(7) . ?
N1 C1 1.376(3) . ?
N1 C2 1.437(3) . ?
C1 N2 1.344(3) . ?
C1 N3 1.362(3) . ?
N2 C14 1.436(3) . ?
C2 C7 1.405(3) . ?
C2 C3 1.408(3) . ?
N3 C32 1.497(3) . ?
N3 C26 1.502(3) . ?
C3 C4 1.392(3) . ?
C3 C8 1.511(3) . ?
C4 C5 1.374(4) . ?
C5 C6 1.377(4) . ?
C6 C7 1.396(3) . ?
C7 C11 1.518(3) . ?
C8 C9 1.535(3) . ?
C8 C10 1.539(3) . ?
C11 C13 1.518(4) . ?
C11 C12 1.528(4) . ?
C14 C15 1.410(3) . ?
C14 C19 1.413(3) . ?
C15 C16 1.394(3) . ?
C15 C20 1.513(3) . ?
C16 C17 1.374(4) . ?
C17 C18 1.381(4) . ?
C18 C19 1.392(3) . ?
C19 C23 1.518(3) . ?
C20 C21 1.528(3) . ?
C20 C22 1.534(3) . ?
C23 C25 1.533(3) . ?
C23 C24 1.535(3) . ?
C26 C31 1.518(3) . ?
C26 C27 1.527(3) . ?
C27 C28 1.524(3) . ?
C28 C29 1.518(3) . ?
C29 C30 1.509(4) . ?
C30 C31 1.535(3) . ?
C32 C37 1.503(3) . ?
C32 C33 1.509(3) . ?
C33 C34 1.518(3) . ?
C34 C35 1.526(4) . ?
C35 C36 1.488(4) . ?
C36 C37 1.518(3) . ?
